data_2205243
loop_
_publ_author_name
'Einat Tirosh'
'Rozi Maman'
'Israel Goldberg'

_publ_section_title
;
 Tris(biacetyl dihydrazone-\k^2^<i>N</i>,<i>N</i>')cadmium(II)
 bis(perchlorate) at 110K
;
_journal_issue 3
_journal_name_full 'Acta Crystallographica Section E'
_journal_page_first m541
_journal_page_last m542
_journal_paper_doi 10.1107/S1600536805004769
_journal_volume 61
_journal_year 2005
_chemical_formula_iupac '[Cd (C4 H10 N4)3] (Cl O4)2'
_chemical_formula_moiety 'C12 H30 N12 Cd 2+, 2Cl O4 -'
_chemical_formula_weight 653.78
_chemical_name_systematic
;
Tris(biacetyl dihydrazone-\k^2^N,N')cadmium(II) bis(perchlorate) at 110 K
;
_space_group_IT_number 165
_symmetry_cell_setting trigonal
_symmetry_space_group_name_Hall '-P 3 2"c'
_symmetry_space_group_name_H-M 'P -3 c 1'
_atom_sites_solution_hydrogens geom
_atom_sites_solution_primary direct
_atom_sites_solution_secondary difmap
_audit_creation_method SHELXL-97
_cell_angle_alpha 90.00
_cell_angle_beta 90.00
_cell_angle_gamma 120.00
_cell_formula_units_Z 2
_cell_length_a 9.5905(7)
_cell_length_b 9.5905(7)
_cell_length_c 15.2874(8)
_cell_measurement_reflns_used 1745
_cell_measurement_temperature 110(2)
_cell_measurement_theta_max 26.96
_cell_measurement_theta_min 2.45
_cell_volume 1217.72(14)
_computing_cell_refinement 'DENZO (Otwinowski & Minor, 1997)'
_computing_data_collection 'COLLECT (Nonius, 1999)'
_computing_data_reduction DENZO
_computing_molecular_graphics 'ORTEPIII (Burnett & Johnson, 1996)'
_computing_publication_material SHELXL97
_computing_structure_refinement 'SHELXL97 (Sheldrick, 1997)'
_computing_structure_solution 'SIR92 (Altomare et al., 1994)'
_diffrn_ambient_temperature 110(2)
_diffrn_detector_area_resol_mean '56 microns'
_diffrn_measured_fraction_theta_full 0.905
_diffrn_measured_fraction_theta_max 0.905
_diffrn_measurement_device_type 'Nonius KappaCCD'
_diffrn_measurement_method '\f and \w'
_diffrn_radiation_monochromator graphite
_diffrn_radiation_source 'fine-focus sealed tube'
_diffrn_radiation_type MoK\a
_diffrn_radiation_wavelength 0.71073
_diffrn_reflns_av_R_equivalents 0.0409
_diffrn_reflns_av_sigmaI/netI 0.0384
_diffrn_reflns_limit_h_max 12
_diffrn_reflns_limit_h_min -12
_diffrn_reflns_limit_k_max 10
_diffrn_reflns_limit_k_min -10
_diffrn_reflns_limit_l_max 15
_diffrn_reflns_limit_l_min -15
_diffrn_reflns_number 8975
_diffrn_reflns_theta_full 26.96
_diffrn_reflns_theta_max 26.96
_diffrn_reflns_theta_min 2.45
_diffrn_standards_decay_% 0
_diffrn_standards_number 0
_exptl_absorpt_coefficient_mu 1.181
_exptl_absorpt_correction_T_max 0.8428
_exptl_absorpt_correction_T_min 0.7981
_exptl_absorpt_correction_type multi-scan
_exptl_absorpt_process_details '(Blessing, 1995)'
_exptl_crystal_colour colourless
_exptl_crystal_density_diffrn 1.783
_exptl_crystal_density_method 'not measured'
_exptl_crystal_description Prism
_exptl_crystal_F_000 664
_exptl_crystal_size_max 0.20
_exptl_crystal_size_mid 0.15
_exptl_crystal_size_min 0.15
_refine_diff_density_max 0.367
_refine_diff_density_min -0.584
_refine_ls_extinction_method none
_refine_ls_goodness_of_fit_ref 1.075
_refine_ls_hydrogen_treatment constr
_refine_ls_matrix_type full
_refine_ls_number_parameters 56
_refine_ls_number_reflns 810
_refine_ls_number_restraints 0
_refine_ls_restrained_S_all 1.075
_refine_ls_R_factor_all 0.0459
_refine_ls_R_factor_gt 0.0324
_refine_ls_shift/su_max 0.013
_refine_ls_shift/su_mean 0.002
_refine_ls_structure_factor_coef Fsqd
_refine_ls_weighting_details 'calc w = 1/[\s^2^(Fo^2^)+(0.0529P)^2^+0.0248P] where P = (Fo^2^+2Fc^2^)/3'
_refine_ls_weighting_scheme calc
_refine_ls_wR_factor_gt 0.0839
_refine_ls_wR_factor_ref 0.0904
_reflns_number_gt 638
_reflns_number_total 810
_reflns_threshold_expression I>2\s(I)
_cod_data_source_file ci6529.cif
_cod_data_source_block I
_cod_database_code 2205243
_cod_database_fobs_code 2205243

loop_
_symmetry_equiv_pos_as_xyz
'x, y, z'
'-y, x-y, z'
'-x+y, -x, z'
'x-y, -y, -z+1/2'
'-x, -x+y, -z+1/2'
'y, x, -z+1/2'
'-x, -y, -z'
'y, -x+y, -z'
'x-y, x, -z'
'-x+y, y, z-1/2'
'x, x-y, z-1/2'
'-y, -x, z-1/2'

loop_
_atom_site_label
_atom_site_fract_x
_atom_site_fract_y
_atom_site_fract_z
_atom_site_U_iso_or_equiv
_atom_site_adp_type
_atom_site_calc_flag
_atom_site_refinement_flags
_atom_site_occupancy
_atom_site_type_symbol
Cd1 0.0000 0.0000 0.2500 0.0190(2) Uani d S 1 Cd
N2 -0.1318(3) 0.1119(3) 0.08418(15) 0.0258(6) Uani d . 1 N
H2A -0.1733 0.1662 0.0617 0.029(9) Uiso d R 1 H
H2B -0.0233 0.1724 0.0769 0.035(9) Uiso d R 1 H
N3 -0.1685(3) 0.0606(3) 0.16943(13) 0.0218(5) Uani d . 1 N
C4 -0.3019(3) 0.0333(3) 0.20477(17) 0.0204(6) Uani d . 1 C
C5 -0.4208(4) 0.0670(4) 0.15942(19) 0.0269(6) Uani d . 1 C
H5A -0.4018 0.1735 0.1769 0.040 Uiso calc R 1 H
H5B -0.5304 -0.0151 0.1758 0.040 Uiso calc R 1 H
H5C -0.4077 0.0648 0.0959 0.040 Uiso calc R 1 H
Cl6 0.6667 0.3333 0.42187(8) 0.0240(3) Uani d S 1 Cl
O7 0.5030(3) 0.2438(3) 0.45279(16) 0.0389(6) Uani d . 1 O
O8 0.6667 0.3333 0.3284(2) 0.0269(8) Uani d S 1 O

loop_
_atom_site_aniso_label
_atom_site_aniso_U_11
_atom_site_aniso_U_22
_atom_site_aniso_U_33
_atom_site_aniso_U_12
_atom_site_aniso_U_13
_atom_site_aniso_U_23
Cd1 0.0197(2) 0.0197(2) 0.0175(4) 0.00986(12) 0.000 0.000
N2 0.0278(14) 0.0313(14) 0.0201(15) 0.0162(12) 0.0018(9) 0.0067(9)
N3 0.0238(13) 0.0232(12) 0.0184(12) 0.0117(10) 0.0001(10) 0.0024(9)
C4 0.0204(14) 0.0157(13) 0.0233(14) 0.0077(12) -0.0039(11) -0.0031(10)
C5 0.0255(15) 0.0278(16) 0.0297(17) 0.0149(14) -0.0038(12) 0.0011(12)
Cl6 0.0271(5) 0.0271(5) 0.0178(9) 0.0136(2) 0.000 0.000
O7 0.0357(14) 0.0431(14) 0.0344(15) 0.0171(11) 0.0140(10) 0.0084(9)
O8 0.0313(12) 0.0313(12) 0.018(2) 0.0157(6) 0.000 0.000

loop_
_atom_type_symbol
_atom_type_description
_atom_type_scat_dispersion_real
_atom_type_scat_dispersion_imag
_atom_type_scat_source
C C 0.0033 0.0016 'International Tables Vol C Tables 4.2.6.8 and 6.1.1.4'
H H 0.0000 0.0000 'International Tables Vol C Tables 4.2.6.8 and 6.1.1.4'
N N 0.0061 0.0033 'International Tables Vol C Tables 4.2.6.8 and 6.1.1.4'
O O 0.0106 0.0060 'International Tables Vol C Tables 4.2.6.8 and 6.1.1.4'
Cd Cd -0.8075 1.2024 'International Tables Vol C Tables 4.2.6.8 and 6.1.1.4'
Cl Cl 0.1484 0.1585 'International Tables Vol C Tables 4.2.6.8 and 6.1.1.4'

loop_
_geom_angle_atom_site_label_1
_geom_angle_atom_site_label_2
_geom_angle_atom_site_label_3
_geom_angle_site_symmetry_1
_geom_angle_site_symmetry_3
_geom_angle
_geom_angle_publ_flag
N3 Cd1 N3 6 4 94.53(7) ?
N3 Cd1 N3 6 5 94.53(7) ?
N3 Cd1 N3 4 5 94.53(7) ?
N3 Cd1 N3 6 3 106.63(12) ?
N3 Cd1 N3 4 3 154.27(12) ?
N3 Cd1 N3 5 3 69.82(11) ?
N3 Cd1 N3 6 . 154.27(12) y
N3 Cd1 N3 4 . 69.82(11) y
N3 Cd1 N3 5 . 106.63(12) y
N3 Cd1 N3 3 . 94.53(7) y
N3 Cd1 N3 6 2 69.82(11) ?
N3 Cd1 N3 4 2 106.63(12) ?
N3 Cd1 N3 5 2 154.27(12) ?
N3 Cd1 N3 3 2 94.53(7) ?
N3 Cd1 N3 . 2 94.53(7) ?
N3 N2 H2A . . 118.4 ?
N3 N2 H2B . . 110.6 ?
H2A N2 H2B . . 106.8 ?
C4 N3 N2 . . 121.4(2) ?
C4 N3 Cd1 . . 118.05(17) ?
N2 N3 Cd1 . . 120.39(17) ?
N3 C4 C4 . 4 117.03(15) ?
N3 C4 C5 . . 123.1(2) ?
C4 C4 C5 4 . 119.87(16) ?
C4 C5 H5A . . 109.5 ?
C4 C5 H5B . . 109.5 ?
H5A C5 H5B . . 109.5 ?
C4 C5 H5C . . 109.5 ?
H5A C5 H5C . . 109.5 ?
H5B C5 H5C . . 109.5 ?
O8 Cl6 O7 . 2_655 109.14(12) ?
O8 Cl6 O7 . 3_665 109.14(12) ?
O7 Cl6 O7 2_655 3_665 109.80(12) ?
O8 Cl6 O7 . . 109.14(12) ?
O7 Cl6 O7 2_655 . 109.80(12) ?
O7 Cl6 O7 3_665 . 109.79(12) ?

loop_
_geom_bond_atom_site_label_1
_geom_bond_atom_site_label_2
_geom_bond_site_symmetry_2
_geom_bond_distance
_geom_bond_publ_flag
Cd1 N3 6 2.325(2) ?
Cd1 N3 4 2.325(2) ?
Cd1 N3 5 2.325(2) ?
Cd1 N3 3 2.325(2) ?
Cd1 N3 . 2.325(2) yes
Cd1 N3 2 2.325(2) ?
N2 N3 . 1.375(3) yes
N2 H2A . 0.87 ?
N2 H2B . 0.91 ?
N3 C4 . 1.289(3) yes
C4 C4 4 1.489(5) yes
C4 C5 . 1.502(4) yes
C5 H5A . 0.98 ?
C5 H5B . 0.98 ?
C5 H5C . 0.98 ?
Cl6 O8 . 1.429(4) ?
Cl6 O7 2_655 1.441(2) ?
Cl6 O7 3_665 1.441(2) ?
Cl6 O7 . 1.441(2) ?

loop_
_geom_torsion_atom_site_label_1
_geom_torsion_atom_site_label_2
_geom_torsion_atom_site_label_3
_geom_torsion_atom_site_label_4
_geom_torsion_site_symmetry_1
_geom_torsion_site_symmetry_4
_geom_torsion
N3 Cd1 N3 C4 6 . 55.04(19)
N3 Cd1 N3 C4 4 . -0.29(14)
N3 Cd1 N3 C4 5 . -89.0(2)
N3 Cd1 N3 C4 3 . -159.3(2)
N3 Cd1 N3 C4 2 . 105.8(2)
N3 Cd1 N3 N2 6 . -119.9(2)
N3 Cd1 N3 N2 4 . -175.3(3)
N3 Cd1 N3 N2 5 . 96.0(2)
N3 Cd1 N3 N2 3 . 25.73(18)
N3 Cd1 N3 N2 2 . -69.19(15)
N2 N3 C4 C4 . 4 175.7(3)
Cd1 N3 C4 C4 . 4 0.8(4)
N2 N3 C4 C5 . . -5.0(4)
Cd1 N3 C4 C5 . . -179.9(2)
